data_7043273
loop_
_publ_author_name
'Karmakar, Anirban'
'R\'ubio, Guilherme M. D. M.'
'Paul, Anup'
'Guedes da Silva, M. F\'atima C.'
'Mahmudov, Kamran T.'
'Guseinov, Firudin I.'
'Carabineiro, S\'onia A.C.'
'Pombeiro, Armando J. L.'

_publ_section_title
;
 Lanthanide Metal Organic Frameworks based on dicarboxyl-functionalized
 arylhydrazone of barbituric acid: Syntheses, Structures, Luminescence and
 Catalytic Aldehydes Cyanosilylation
;
_journal_name_full 'Dalton Trans.'
_journal_paper_doi 10.1039/C7DT01056G
_journal_year 2017
_chemical_formula_sum 'C21 H27 Dy N8 O13'
_chemical_formula_weight 762.00
_space_group_crystal_system triclinic
_space_group_IT_number 2
_space_group_name_Hall '-P 1'
_space_group_name_H-M_alt 'P -1'
_symmetry_space_group_name_Hall '-P 1'
_symmetry_space_group_name_H-M 'P -1'
_atom_sites_solution_hydrogens geom
_audit_creation_method SHELXL-2014/6
_audit_update_record
;
2017-03-22 deposited with the CCDC.
2017-04-13 downloaded from the CCDC.
;
_cell_angle_alpha 84.312(2)
_cell_angle_beta 67.6040(10)
_cell_angle_gamma 64.7230(10)
_cell_formula_units_Z 2
_cell_length_a 10.8661(4)
_cell_length_b 11.0292(5)
_cell_length_c 14.0228(6)
_cell_measurement_reflns_used 9947
_cell_measurement_temperature 296(2)
_cell_measurement_theta_max 26.42
_cell_measurement_theta_min 2.31
_cell_volume 1400.96(10)
_computing_cell_refinement 'Bruker SAINT'
_computing_data_collection 'Bruker APEX2'
_computing_data_reduction 'Bruker SAINT'
_computing_molecular_graphics 'Mercury CSD 3.5.1, 2008'
_computing_publication_material 'WinGX publication routines (Farrugia, 1999)'
_computing_structure_refinement 'SHELXL-2014/6 (Sheldrick, 2014)'
_computing_structure_solution 'SIR97 (Giacovazzo et al, 1999)'
_diffrn_ambient_temperature 296(2)
_diffrn_measured_fraction_theta_full 0.999
_diffrn_measured_fraction_theta_max 0.997
_diffrn_measurement_device_type 'Bruker APEX-II CCD'
_diffrn_measurement_method '\f and \w scans'
_diffrn_radiation_type MoK\a
_diffrn_radiation_wavelength 0.71073
_diffrn_reflns_av_R_equivalents 0.0306
_diffrn_reflns_av_unetI/netI 0.0250
_diffrn_reflns_Laue_measured_fraction_full 0.999
_diffrn_reflns_Laue_measured_fraction_max 0.997
_diffrn_reflns_limit_h_max 13
_diffrn_reflns_limit_h_min -13
_diffrn_reflns_limit_k_max 13
_diffrn_reflns_limit_k_min -13
_diffrn_reflns_limit_l_max 17
_diffrn_reflns_limit_l_min -17
_diffrn_reflns_number 23464
_diffrn_reflns_point_group_measured_fraction_full 0.999
_diffrn_reflns_point_group_measured_fraction_max 0.997
_diffrn_reflns_theta_full 25.242
_diffrn_reflns_theta_max 26.425
_diffrn_reflns_theta_min 2.237
_diffrn_source 'fine-focus sealed tube'
_exptl_absorpt_coefficient_mu 2.746
_exptl_absorpt_correction_T_max 0.54
_exptl_absorpt_correction_T_min 0.40
_exptl_absorpt_correction_type multi-scan
_exptl_absorpt_process_details SADABS
_exptl_crystal_colour Yellow
_exptl_crystal_density_diffrn 1.806
_exptl_crystal_description Block
_exptl_crystal_F_000 758
_exptl_crystal_size_max 0.320
_exptl_crystal_size_mid 0.240
_exptl_crystal_size_min 0.190
_refine_diff_density_max 2.381
_refine_diff_density_min -0.326
_refine_diff_density_rms 0.123
_refine_ls_extinction_method none
_refine_ls_goodness_of_fit_ref 1.159
_refine_ls_hydrogen_treatment constr
_refine_ls_matrix_type full
_refine_ls_number_parameters 394
_refine_ls_number_reflns 5752
_refine_ls_number_restraints 0
_refine_ls_restrained_S_all 1.159
_refine_ls_R_factor_all 0.0300
_refine_ls_R_factor_gt 0.0249
_refine_ls_shift/su_max 0.001
_refine_ls_shift/su_mean 0.000
_refine_ls_structure_factor_coef Fsqd
_refine_ls_weighting_details 'w=1/[\s^2^(Fo^2^)+(0.0345P)^2^+0.3282P] where P=(Fo^2^+2Fc^2^)/3'
_refine_ls_weighting_scheme calc
_refine_ls_wR_factor_gt 0.0599
_refine_ls_wR_factor_ref 0.0620
_reflns_Friedel_coverage 0.000
_reflns_number_gt 5212
_reflns_number_total 5752
_reflns_threshold_expression 'I > 2\s(I)'
_cod_data_source_file c7dt01056g2.cif
_cod_data_source_block 5
_cod_database_code 7043273
_shelx_space_group_comment
;
The symmetry employed for this shelxl refinement is uniquely defined
by the following loop, which should always be used as a source of
symmetry information in preference to the above space-group names.
They are only intended as comments.
;
_shelx_estimated_absorpt_t_min 0.474
_shelx_estimated_absorpt_t_max 0.623
_shelxl_version_number 2014/6

loop_
_space_group_symop_operation_xyz
'x, y, z'
'-x, -y, -z'

loop_
_atom_site_label
_atom_site_type_symbol
_atom_site_fract_x
_atom_site_fract_y
_atom_site_fract_z
_atom_site_U_iso_or_equiv
_atom_site_adp_type
_atom_site_occupancy
_atom_site_site_symmetry_order
_atom_site_calc_flag
_atom_site_refinement_flags_posn
_atom_site_refinement_flags_adp
Dy1 Dy 0.27832(2) 0.37966(2) 0.36890(2) 0.02133(6) Uani 1 1 d . .
O4 O -0.4597(2) 0.2347(2) 0.30509(17) 0.0285(5) Uani 1 1 d . .
O3 O -0.5339(2) 0.4044(3) 0.4135(2) 0.0413(6) Uani 1 1 d . .
C5 C -0.4327(3) 0.3079(3) 0.3524(2) 0.0242(6) Uani 1 1 d . .
O2 O -0.1511(2) 0.4159(2) 0.53237(17) 0.0283(5) Uani 1 1 d . .
O6 O 0.6739(2) -0.2866(2) -0.19813(17) 0.0321(5) Uani 1 1 d . .
O1 O 0.0511(2) 0.3978(2) 0.39856(19) 0.0323(5) Uani 1 1 d . .
N1 N 0.0921(3) 0.0591(2) 0.14968(19) 0.0238(5) Uani 1 1 d . .
H1N H 0.0690 0.0351 0.1048 0.029 Uiso 1 1 calc R U
N2 N 0.2284(3) 0.0089(2) 0.14008(19) 0.0224(5) Uani 1 1 d . .
O5 O 0.1827(2) -0.0632(3) -0.03217(19) 0.0415(6) Uani 1 1 d . .
O7 O 0.5161(2) -0.1022(3) 0.12244(18) 0.0378(6) Uani 1 1 d . .
O8 O 0.2902(3) 0.1547(2) 0.3896(2) 0.0424(6) Uani 1 1 d . .
C4 C -0.2765(3) 0.2753(3) 0.3325(2) 0.0204(6) Uani 1 1 d . .
O9 O 0.2470(3) 0.3211(3) 0.5398(2) 0.0450(6) Uani 1 1 d . .
C1 C -0.0633(3) 0.3798(3) 0.4407(2) 0.0211(6) Uani 1 1 d . .
C2 C -0.0984(3) 0.3093(3) 0.3749(2) 0.0184(6) Uani 1 1 d . .
C9 C 0.3317(3) -0.0714(3) 0.0578(2) 0.0213(6) Uani 1 1 d . .
N3 N 0.4276(3) -0.1776(3) -0.1116(2) 0.0310(6) Uani 1 1 d . .
H3N H 0.4141 -0.1963 -0.1639 0.037 Uiso 1 1 calc R U
C3 C -0.2443(3) 0.3382(3) 0.3950(2) 0.0200(6) Uani 1 1 d . .
H3 H -0.3196 0.3991 0.4498 0.024 Uiso 1 1 calc R U
C20 C 0.7513(6) 0.5570(5) 0.1794(4) 0.0747(15) Uani 1 1 d . .
H20A H 0.6728 0.5321 0.2193 0.112 Uiso 1 1 calc R U
H20B H 0.7159 0.6328 0.1415 0.112 Uiso 1 1 calc R U
H20C H 0.7865 0.5804 0.2248 0.112 Uiso 1 1 calc R U
N8 N 0.8704(4) 0.4445(3) 0.1074(3) 0.0491(8) Uani 1 1 d . .
C19 C 1.0074(5) 0.4005(4) 0.1021(3) 0.0490(10) Uani 1 1 d . .
H19 H 1.0231 0.4429 0.1477 0.059 Uiso 1 1 calc R U
O13 O 1.1152(3) 0.3086(3) 0.0423(2) 0.0525(7) Uani 1 1 d . .
C21 C 0.8362(6) 0.3867(6) 0.0397(5) 0.0713(14) Uani 1 1 d . .
H21A H 0.9205 0.3069 0.0030 0.107 Uiso 1 1 calc R U
H21B H 0.8092 0.4502 -0.0088 0.107 Uiso 1 1 calc R U
H21C H 0.7558 0.3642 0.0794 0.107 Uiso 1 1 calc R U
C16 C 0.1642(4) 0.2917(4) 0.6157(3) 0.0402(8) Uani 1 1 d . .
H16 H 0.0643 0.3337 0.6280 0.048 Uiso 1 1 calc R U
N6 N 0.2055(4) 0.2058(3) 0.6804(3) 0.0544(9) Uani 1 1 d . .
C18 C 0.3588(6) 0.1305(6) 0.6638(5) 0.092(2) Uani 1 1 d . .
H18A H 0.4152 0.1720 0.6141 0.138 Uiso 1 1 calc R U
H18B H 0.3915 0.0400 0.6383 0.138 Uiso 1 1 calc R U
H18C H 0.3718 0.1294 0.7279 0.138 Uiso 1 1 calc R U
C17 C 0.1006(7) 0.1795(6) 0.7721(5) 0.104(2) Uani 1 1 d . .
H17A H 0.0033 0.2475 0.7838 0.155 Uiso 1 1 calc R U
H17B H 0.1247 0.1807 0.8310 0.155 Uiso 1 1 calc R U
H17C H 0.1047 0.0928 0.7617 0.155 Uiso 1 1 calc R U
C8 C 0.0147(3) 0.2188(3) 0.2926(2) 0.0200(6) Uani 1 1 d . .
H8 H 0.1117 0.2027 0.2775 0.024 Uiso 1 1 calc R U
C7 C -0.0186(3) 0.1527(3) 0.2329(2) 0.0203(6) Uani 1 1 d . .
C10 C 0.3046(3) -0.1021(3) -0.0290(2) 0.0266(7) Uani 1 1 d . .
C11 C 0.5693(3) -0.2258(3) -0.1186(2) 0.0233(6) Uani 1 1 d . .
N4 N 0.5910(3) -0.2038(2) -0.0339(2) 0.0248(5) Uani 1 1 d . .
H4N H 0.6794 -0.2421 -0.0357 0.030 Uiso 1 1 calc R U
C12 C 0.4824(3) -0.1247(3) 0.0554(2) 0.0237(6) Uani 1 1 d . .
C6 C -0.1638(3) 0.1820(3) 0.2517(2) 0.0218(6) Uani 1 1 d . .
H6 H -0.1857 0.1395 0.2105 0.026 Uiso 1 1 calc R U
O11 O 0.4086(4) 0.4986(3) 0.2348(3) 0.0642(9) Uani 1 1 d . .
N7 N 0.3048(5) 0.5730(4) 0.2089(3) 0.0537(9) Uani 1 1 d . .
O12 O 0.3137(5) 0.6553(4) 0.1439(3) 0.0953(13) Uani 1 1 d . .
O10 O 0.1866(3) 0.5598(3) 0.2551(2) 0.0512(7) Uani 1 1 d . .
C13 C 0.3112(4) 0.0491(3) 0.3515(3) 0.0353(8) Uani 1 1 d . .
H13 H 0.3663 0.0277 0.2811 0.042 Uiso 1 1 calc R U
C14 C 0.2931(7) -0.1628(5) 0.3574(4) 0.0809(18) Uani 1 1 d . .
H14A H 0.2035 -0.1644 0.3618 0.121 Uiso 1 1 calc R U
H14B H 0.3405 -0.2354 0.3931 0.121 Uiso 1 1 calc R U
H14C H 0.3570 -0.1726 0.2861 0.121 Uiso 1 1 calc R U
C15 C 0.1722(8) -0.0030(6) 0.5139(4) 0.098(2) Uani 1 1 d . .
H15A H 0.1136 -0.0530 0.5366 0.147 Uiso 1 1 calc R U
H15B H 0.1092 0.0915 0.5259 0.147 Uiso 1 1 calc R U
H15C H 0.2354 -0.0257 0.5519 0.147 Uiso 1 1 calc R U
N5 N 0.2604(4) -0.0360(3) 0.4047(3) 0.0493(9) Uani 1 1 d . .

loop_
_atom_site_aniso_label
_atom_site_aniso_U_11
_atom_site_aniso_U_22
_atom_site_aniso_U_33
_atom_site_aniso_U_23
_atom_site_aniso_U_13
_atom_site_aniso_U_12
Dy1 0.01025(7) 0.03020(9) 0.02138(8) -0.01191(5) -0.00205(5) -0.00711(6)
O4 0.0154(10) 0.0397(12) 0.0305(12) -0.0154(10) -0.0065(9) -0.0098(9)
O3 0.0124(11) 0.0564(15) 0.0476(15) -0.0337(13) -0.0029(10) -0.0072(11)
C5 0.0138(14) 0.0347(16) 0.0237(15) -0.0073(13) -0.0065(12) -0.0085(12)
O2 0.0206(11) 0.0353(12) 0.0265(12) -0.0158(9) -0.0031(9) -0.0107(9)
O6 0.0181(11) 0.0433(13) 0.0265(12) -0.0187(10) -0.0006(9) -0.0080(10)
O1 0.0140(10) 0.0432(13) 0.0390(13) -0.0187(10) -0.0020(9) -0.0138(10)
N1 0.0148(12) 0.0307(13) 0.0219(13) -0.0129(11) -0.0034(10) -0.0060(10)
N2 0.0138(12) 0.0255(12) 0.0222(13) -0.0068(10) -0.0028(10) -0.0050(10)
O5 0.0169(11) 0.0620(16) 0.0370(14) -0.0262(12) -0.0074(10) -0.0051(11)
O7 0.0243(12) 0.0557(15) 0.0266(12) -0.0160(11) -0.0102(10) -0.0062(11)
O8 0.0473(16) 0.0355(13) 0.0503(16) -0.0002(12) -0.0223(13) -0.0189(12)
C4 0.0107(13) 0.0285(15) 0.0192(14) -0.0090(12) -0.0028(11) -0.0060(11)
O9 0.0459(16) 0.0544(16) 0.0356(15) 0.0001(12) -0.0171(13) -0.0199(13)
C1 0.0115(13) 0.0207(13) 0.0268(16) -0.0083(12) -0.0060(12) -0.0019(11)
C2 0.0125(13) 0.0243(14) 0.0183(14) -0.0046(11) -0.0049(11) -0.0073(11)
C9 0.0150(13) 0.0254(14) 0.0181(14) -0.0085(11) -0.0021(11) -0.0052(11)
N3 0.0189(13) 0.0437(16) 0.0246(14) -0.0184(12) -0.0053(11) -0.0062(12)
C3 0.0104(13) 0.0251(14) 0.0199(14) -0.0076(11) -0.0024(11) -0.0045(11)
C20 0.064(3) 0.056(3) 0.071(4) 0.005(3) -0.007(3) -0.012(2)
N8 0.0399(19) 0.0432(18) 0.058(2) 0.0114(16) -0.0152(17) -0.0162(15)
C19 0.054(3) 0.051(2) 0.050(2) 0.016(2) -0.022(2) -0.029(2)
O13 0.0345(15) 0.0596(18) 0.0535(18) 0.0091(15) -0.0136(14) -0.0148(14)
C21 0.067(3) 0.080(3) 0.080(4) 0.015(3) -0.037(3) -0.036(3)
C16 0.038(2) 0.0357(19) 0.039(2) -0.0024(16) -0.0137(17) -0.0077(16)
N6 0.059(2) 0.0416(18) 0.049(2) 0.0052(16) -0.0244(18) -0.0069(17)
C18 0.072(4) 0.082(4) 0.107(5) 0.009(4) -0.059(4) 0.002(3)
C17 0.108(5) 0.071(4) 0.080(4) 0.035(3) -0.007(4) -0.023(4)
C8 0.0101(13) 0.0252(14) 0.0206(14) -0.0068(11) -0.0036(11) -0.0040(11)
C7 0.0135(13) 0.0242(14) 0.0184(14) -0.0076(11) -0.0022(11) -0.0050(11)
C10 0.0176(15) 0.0333(16) 0.0234(16) -0.0119(13) -0.0039(12) -0.0062(13)
C11 0.0187(14) 0.0264(15) 0.0214(15) -0.0081(12) -0.0025(12) -0.0090(12)
N4 0.0133(12) 0.0294(13) 0.0238(13) -0.0089(11) -0.0043(10) -0.0019(10)
C12 0.0167(14) 0.0256(15) 0.0225(15) -0.0079(12) -0.0035(12) -0.0046(12)
C6 0.0146(14) 0.0277(15) 0.0229(15) -0.0094(12) -0.0062(12) -0.0071(12)
O11 0.057(2) 0.077(2) 0.081(2) 0.0265(19) -0.0364(18) -0.0434(18)
N7 0.068(3) 0.0457(19) 0.055(2) 0.0080(17) -0.026(2) -0.0294(19)
O12 0.126(4) 0.089(3) 0.091(3) 0.052(2) -0.048(3) -0.066(3)
O10 0.0433(16) 0.0499(16) 0.0466(17) 0.0010(13) -0.0117(13) -0.0114(13)
C13 0.0359(19) 0.0316(17) 0.0357(19) 0.0015(15) -0.0151(16) -0.0100(15)
C14 0.134(5) 0.057(3) 0.053(3) -0.005(2) -0.014(3) -0.058(3)
C15 0.165(7) 0.085(4) 0.042(3) 0.001(3) -0.002(3) -0.082(4)
N5 0.074(2) 0.0410(17) 0.0360(18) 0.0037(14) -0.0167(17) -0.0310(18)

loop_
_atom_type_symbol
_atom_type_description
_atom_type_scat_dispersion_real
_atom_type_scat_dispersion_imag
_atom_type_scat_source
C C 0.0033 0.0016 'International Tables Vol C Tables 4.2.6.8 and 6.1.1.4'
H H 0.0000 0.0000 'International Tables Vol C Tables 4.2.6.8 and 6.1.1.4'
N N 0.0061 0.0033 'International Tables Vol C Tables 4.2.6.8 and 6.1.1.4'
O O 0.0106 0.0060 'International Tables Vol C Tables 4.2.6.8 and 6.1.1.4'
Dy Dy -0.1892 4.4098 'International Tables Vol C Tables 4.2.6.8 and 6.1.1.4'

loop_
_geom_angle_atom_site_label_1
_geom_angle_atom_site_label_2
_geom_angle_atom_site_label_3
_geom_angle
_geom_angle_site_symmetry_1
_geom_angle_site_symmetry_3
O1 Dy1 O2 84.07(7) . 2_566
O1 Dy1 O9 89.22(9) . .
O2 Dy1 O9 75.28(9) 2_566 .
O1 Dy1 O8 73.20(9) . .
O2 Dy1 O8 137.31(9) 2_566 .
O9 Dy1 O8 68.90(9) . .
O1 Dy1 O4 146.35(7) . 1_655
O2 Dy1 O4 128.75(7) 2_566 1_655
O9 Dy1 O4 92.41(9) . 1_655
O8 Dy1 O4 76.10(8) . 1_655
O1 Dy1 O3 155.20(8) . 1_655
O2 Dy1 O3 76.04(7) 2_566 1_655
O9 Dy1 O3 71.64(9) . 1_655
O8 Dy1 O3 112.25(9) . 1_655
O4 Dy1 O3 53.09(7) 1_655 1_655
O1 Dy1 O6 80.89(7) . 2_655
O2 Dy1 O6 139.49(8) 2_566 2_655
O9 Dy1 O6 141.33(9) . 2_655
O8 Dy1 O6 72.45(9) . 2_655
O4 Dy1 O6 76.99(7) 1_655 2_655
O3 Dy1 O6 123.90(7) 1_655 2_655
O1 Dy1 O11 125.02(10) . .
O2 Dy1 O11 85.28(10) 2_566 .
O9 Dy1 O11 138.73(10) . .
O8 Dy1 O11 137.32(11) . .
O4 Dy1 O11 71.88(10) 1_655 .
O3 Dy1 O11 68.46(10) 1_655 .
O6 Dy1 O11 73.41(10) 2_655 .
O1 Dy1 O10 75.75(10) . .
O2 Dy1 O10 72.70(9) 2_566 .
O9 Dy1 O10 145.73(9) . .
O8 Dy1 O10 132.02(9) . .
O4 Dy1 O10 117.16(9) 1_655 .
O3 Dy1 O10 111.34(10) 1_655 .
O6 Dy1 O10 67.20(9) 2_655 .
O11 Dy1 O10 49.64(10) . .
O1 Dy1 C5 168.20(9) . 1_655
O2 Dy1 C5 101.82(8) 2_566 1_655
O9 Dy1 C5 82.52(9) . 1_655
O8 Dy1 C5 95.88(9) . 1_655
O4 Dy1 C5 27.00(8) 1_655 1_655
O3 Dy1 C5 26.18(8) 1_655 1_655
O6 Dy1 C5 100.35(8) 2_655 1_655
O11 Dy1 C5 66.10(10) . 1_655
O10 Dy1 C5 115.66(9) . 1_655
C5 O4 Dy1 93.24(17) . 1_455
C5 O3 Dy1 92.31(18) . 1_455
O3 C5 O4 121.0(3) . .
O3 C5 C4 120.3(3) . .
O4 C5 C4 118.7(3) . .
O3 C5 Dy1 61.52(15) . 1_455
O4 C5 Dy1 59.76(14) . 1_455
C4 C5 Dy1 173.9(2) . 1_455
C1 O2 Dy1 133.6(2) . 2_566
C11 O6 Dy1 139.4(2) . 2_655
C1 O1 Dy1 158.4(2) . .
N2 N1 C7 120.6(2) . .
N2 N1 H1N 119.7 . .
C7 N1 H1N 119.7 . .
N1 N2 C9 119.7(2) . .
C13 O8 Dy1 149.5(3) . .
C3 C4 C6 120.4(2) . .
C3 C4 C5 119.7(2) . .
C6 C4 C5 119.9(2) . .
C16 O9 Dy1 141.5(3) . .
O1 C1 O2 125.6(3) . .
O1 C1 C2 116.9(3) . .
O2 C1 C2 117.4(2) . .
C3 C2 C8 120.5(2) . .
C3 C2 C1 119.6(2) . .
C8 C2 C1 119.8(2) . .
N2 C9 C10 124.1(3) . .
N2 C9 C12 115.3(3) . .
C10 C9 C12 120.5(2) . .
C11 N3 C10 126.1(3) . .
C11 N3 H3N 117.0 . .
C10 N3 H3N 117.0 . .
C4 C3 C2 119.5(2) . .
C4 C3 H3 120.3 . .
C2 C3 H3 120.3 . .
N8 C20 H20A 109.5 . .
N8 C20 H20B 109.5 . .
H20A C20 H20B 109.5 . .
N8 C20 H20C 109.5 . .
H20A C20 H20C 109.5 . .
H20B C20 H20C 109.5 . .
C19 N8 C21 121.1(4) . .
C19 N8 C20 121.0(4) . .
C21 N8 C20 117.8(4) . .
O13 C19 N8 125.6(4) . .
O13 C19 H19 117.2 . .
N8 C19 H19 117.2 . .
N8 C21 H21A 109.5 . .
N8 C21 H21B 109.5 . .
H21A C21 H21B 109.5 . .
N8 C21 H21C 109.5 . .
H21A C21 H21C 109.5 . .
H21B C21 H21C 109.5 . .
O9 C16 N6 124.8(4) . .
O9 C16 H16 117.6 . .
N6 C16 H16 117.6 . .
C16 N6 C18 121.2(4) . .
C16 N6 C17 122.2(4) . .
C18 N6 C17 116.6(5) . .
N6 C18 H18A 109.5 . .
N6 C18 H18B 109.5 . .
H18A C18 H18B 109.5 . .
N6 C18 H18C 109.5 . .
H18A C18 H18C 109.5 . .
H18B C18 H18C 109.5 . .
N6 C17 H17A 109.5 . .
N6 C17 H17B 109.5 . .
H17A C17 H17B 109.5 . .
N6 C17 H17C 109.5 . .
H17A C17 H17C 109.5 . .
H17B C17 H17C 109.5 . .
C7 C8 C2 119.5(2) . .
C7 C8 H8 120.3 . .
C2 C8 H8 120.3 . .
C6 C7 C8 120.3(3) . .
C6 C7 N1 118.1(2) . .
C8 C7 N1 121.6(2) . .
O5 C10 N3 120.1(3) . .
O5 C10 C9 124.4(3) . .
N3 C10 C9 115.5(3) . .
O6 C11 N4 121.0(3) . .
O6 C11 N3 121.8(3) . .
N4 C11 N3 117.2(3) . .
C11 N4 C12 125.6(3) . .
C11 N4 H4N 117.2 . .
C12 N4 H4N 117.2 . .
O7 C12 N4 119.8(3) . .
O7 C12 C9 125.3(3) . .
N4 C12 C9 114.8(3) . .
C7 C6 C4 119.8(3) . .
C7 C6 H6 120.1 . .
C4 C6 H6 120.1 . .
N7 O11 Dy1 98.1(2) . .
O12 N7 O11 123.2(4) . .
O12 N7 O10 121.4(4) . .
O11 N7 O10 115.4(3) . .
N7 O10 Dy1 96.9(2) . .
O8 C13 N5 123.7(4) . .
O8 C13 H13 118.2 . .
N5 C13 H13 118.2 . .
N5 C14 H14A 109.5 . .
N5 C14 H14B 109.5 . .
H14A C14 H14B 109.5 . .
N5 C14 H14C 109.5 . .
H14A C14 H14C 109.5 . .
H14B C14 H14C 109.5 . .
N5 C15 H15A 109.5 . .
N5 C15 H15B 109.5 . .
H15A C15 H15B 109.5 . .
N5 C15 H15C 109.5 . .
H15A C15 H15C 109.5 . .
H15B C15 H15C 109.5 . .
C13 N5 C15 118.9(4) . .
C13 N5 C14 121.9(4) . .
C15 N5 C14 119.2(4) . .

loop_
_geom_bond_atom_site_label_1
_geom_bond_atom_site_label_2
_geom_bond_distance
_geom_bond_site_symmetry_2
Dy1 O1 2.263(2) .
Dy1 O2 2.326(2) 2_566
Dy1 O9 2.353(3) .
Dy1 O8 2.422(2) .
Dy1 O4 2.432(2) 1_655
Dy1 O3 2.472(2) 1_655
Dy1 O6 2.478(2) 2_655
Dy1 O11 2.516(3) .
Dy1 O10 2.526(3) .
Dy1 C5 2.810(3) 1_655
O4 C5 1.278(4) .
O4 Dy1 2.432(2) 1_455
O3 C5 1.241(4) .
O3 Dy1 2.472(2) 1_455
C5 C4 1.493(4) .
C5 Dy1 2.810(3) 1_455
O2 C1 1.250(4) .
O2 Dy1 2.326(2) 2_566
O6 C11 1.231(4) .
O6 Dy1 2.478(2) 2_655
O1 C1 1.250(3) .
N1 N2 1.297(3) .
N1 C7 1.408(4) .
N1 H1N 0.8600 .
N2 C9 1.320(4) .
O5 C10 1.224(4) .
O7 C12 1.210(4) .
O8 C13 1.224(4) .
C4 C3 1.391(4) .
C4 C6 1.392(4) .
O9 C16 1.224(5) .
C1 C2 1.505(4) .
C2 C3 1.392(4) .
C2 C8 1.393(4) .
C9 C10 1.456(4) .
C9 C12 1.473(4) .
N3 C11 1.363(4) .
N3 C10 1.373(4) .
N3 H3N 0.8600 .
C3 H3 0.9300 .
C20 N8 1.454(6) .
C20 H20A 0.9600 .
C20 H20B 0.9600 .
C20 H20C 0.9600 .
N8 C19 1.328(5) .
N8 C21 1.426(6) .
C19 O13 1.229(5) .
C19 H19 0.9300 .
C21 H21A 0.9600 .
C21 H21B 0.9600 .
C21 H21C 0.9600 .
C16 N6 1.304(5) .
C16 H16 0.9300 .
N6 C18 1.442(6) .
N6 C17 1.459(7) .
C18 H18A 0.9600 .
C18 H18B 0.9600 .
C18 H18C 0.9600 .
C17 H17A 0.9600 .
C17 H17B 0.9600 .
C17 H17C 0.9600 .
C8 C7 1.393(4) .
C8 H8 0.9300 .
C7 C6 1.388(4) .
C11 N4 1.358(4) .
N4 C12 1.391(4) .
N4 H4N 0.8600 .
C6 H6 0.9300 .
O11 N7 1.241(5) .
N7 O12 1.228(5) .
N7 O10 1.264(5) .
C13 N5 1.316(5) .
C13 H13 0.9300 .
C14 N5 1.450(5) .
C14 H14A 0.9600 .
C14 H14B 0.9600 .
C14 H14C 0.9600 .
C15 N5 1.446(6) .
C15 H15A 0.9600 .
C15 H15B 0.9600 .
C15 H15C 0.9600 .

loop_
_geom_hbond_atom_site_label_D
_geom_hbond_atom_site_label_H
_geom_hbond_atom_site_label_A
_geom_hbond_distance_DH
_geom_hbond_distance_HA
_geom_hbond_distance_DA
_geom_hbond_angle_DHA
_geom_hbond_site_symmetry_A
N1 H1N O5 0.86 1.96 2.632(3) 133.8 .
N3 H3N O4 0.86 1.89 2.703(3) 156.4 2
C16 H16 O10 0.93 2.40 3.238(5) 150.6 2_566
C17 H17A O10 0.96 2.44 3.343(7) 156.5 2_566
N4 H4N O13 0.86 2.00 2.852(4) 173.0 2_755
C13 H13 O7 0.93 2.35 3.241(4) 159.7 .
C14 H14C O7 0.96 2.57 3.470(6) 155.2 .

loop_
_geom_torsion_atom_site_label_1
_geom_torsion_atom_site_label_2
_geom_torsion_atom_site_label_3
_geom_torsion_atom_site_label_4
_geom_torsion
_geom_torsion_site_symmetry_1
Dy1 O3 C5 O4 -6.4(3) 1_455
Dy1 O3 C5 C4 173.3(3) 1_455
Dy1 O4 C5 O3 6.6(3) 1_455
Dy1 O4 C5 C4 -173.2(3) 1_455
C7 N1 N2 C9 -175.3(3) .
O3 C5 C4 C3 10.9(5) .
O4 C5 C4 C3 -169.3(3) .
O3 C5 C4 C6 -169.3(3) .
O4 C5 C4 C6 10.5(5) .
Dy1 O1 C1 O2 63.1(7) .
Dy1 O1 C1 C2 -117.3(5) .
Dy1 O2 C1 O1 53.5(4) 2_566
Dy1 O2 C1 C2 -126.1(2) 2_566
O1 C1 C2 C3 -150.3(3) .
O2 C1 C2 C3 29.3(4) .
O1 C1 C2 C8 27.8(4) .
O2 C1 C2 C8 -152.6(3) .
N1 N2 C9 C10 4.2(5) .
N1 N2 C9 C12 -179.0(3) .
C6 C4 C3 C2 1.4(5) .
C5 C4 C3 C2 -178.8(3) .
C8 C2 C3 C4 0.4(4) .
C1 C2 C3 C4 178.5(3) .
C21 N8 C19 O13 -0.8(6) .
C20 N8 C19 O13 -178.2(4) .
Dy1 O9 C16 N6 145.2(4) .
O9 C16 N6 C18 -3.6(7) .
O9 C16 N6 C17 177.2(5) .
C3 C2 C8 C7 -2.8(4) .
C1 C2 C8 C7 179.1(3) .
C2 C8 C7 C6 3.5(4) .
C2 C8 C7 N1 -179.2(3) .
N2 N1 C7 C6 -166.9(3) .
N2 N1 C7 C8 15.7(4) .
C11 N3 C10 O5 179.2(3) .
C11 N3 C10 C9 0.5(5) .
N2 C9 C10 O5 -4.4(5) .
C12 C9 C10 O5 179.0(3) .
N2 C9 C10 N3 174.2(3) .
C12 C9 C10 N3 -2.4(4) .
Dy1 O6 C11 N4 172.9(2) 2_655
Dy1 O6 C11 N3 -7.3(5) 2_655
C10 N3 C11 O6 -175.9(3) .
C10 N3 C11 N4 4.0(5) .
O6 C11 N4 C12 172.8(3) .
N3 C11 N4 C12 -7.0(5) .
C11 N4 C12 O7 -173.3(3) .
C11 N4 C12 C9 5.1(4) .
N2 C9 C12 O7 1.3(5) .
C10 C9 C12 O7 178.2(3) .
N2 C9 C12 N4 -177.0(3) .
C10 C9 C12 N4 -0.1(4) .
C8 C7 C6 C4 -1.8(5) .
N1 C7 C6 C4 -179.2(3) .
C3 C4 C6 C7 -0.7(5) .
C5 C4 C6 C7 179.5(3) .
Dy1 O11 N7 O12 178.7(4) .
Dy1 O11 N7 O10 -0.6(4) .
O12 N7 O10 Dy1 -178.7(4) .
O11 N7 O10 Dy1 0.6(4) .
Dy1 O8 C13 N5 -158.1(4) .
O8 C13 N5 C15 1.2(7) .
O8 C13 N5 C14 -177.3(5) .
